data_4325729
loop_
_publ_author_name
'Jos\'e M. L\'opez-de-Luzuriaga'
'Miguel Monge'
'M. Elena Olmos'
'David Pascual'
'Mar\'ia Rodr\'iguez-Castillo'

_publ_section_title
;
 Influence of the Electronic Characteristics of N-Donor Ligands in the
 Excited State of Heteronuclear Gold(I)-Copper(I) Systems
;
_journal_name_full 'Inorganic Chemistry'
_journal_page_first 6910
_journal_page_last 6921
_journal_paper_doi 10.1021/ic102550z
_journal_volume 50
_journal_year 2011
_chemical_compound_source 'synthesis as described'
_chemical_formula_moiety 'C23 H9 Au Cl10 Cu N3'
_chemical_formula_sum 'C23 H9 Au Cl10 Cu N3'
_chemical_formula_weight 942.34
_chemical_name_common rpmrk337
_chemical_name_systematic
;
 ?
;
_space_group_IT_number 15
_symmetry_cell_setting monoclinic
_symmetry_Int_Tables_number 15
_symmetry_space_group_name_Hall '-C 2yc'
_symmetry_space_group_name_H-M 'C 1 2/c 1'
_atom_sites_solution_hydrogens geom
_atom_sites_solution_primary direct
_atom_sites_solution_secondary difmap
_audit_conform_dict_location ftp://ftp.iucr.org/pub/cif_core.dic
_audit_conform_dict_name cif_core.dic
_audit_conform_dict_version 2.3
_audit_creation_date 2009-06-05T16:23:32-00:00
_audit_creation_method 'WinGX routine CIF_UPDATE'
_cell_angle_alpha 90
_cell_angle_beta 105.266(2)
_cell_angle_gamma 90
_cell_formula_units_Z 8
_cell_length_a 19.2579(8)
_cell_length_b 10.2493(4)
_cell_length_c 28.8366(11)
_cell_measurement_reflns_used 11300
_cell_measurement_temperature 120(2)
_cell_measurement_theta_max 28.16
_cell_measurement_theta_min 2.19
_cell_measurement_wavelength 0.71073
_cell_volume 5490.9(4)
_computing_cell_refinement 'HKL Scalepack (Otwinowski & Minor 1997)'
_computing_data_collection 'Collect (Bruker AXS BV, 1997-2004)'
_computing_data_reduction 'HKL Denzo and Scalepack (Otwinowski & Minor 1997)'
_computing_molecular_graphics 'Ortep-3 for Windows (Farrugia, 1997)'
_computing_publication_material 'WinGX publication routines (Farrugia, 1999)'
_computing_structure_refinement 'SHELXL-97 (Sheldrick, 1997)'
_computing_structure_solution 'SHELXS-86 (Sheldrick, 1986)'
_diffrn_ambient_temperature 120(2)
_diffrn_detector 'CCD plate'
_diffrn_detector_area_resol_mean 9
_diffrn_measured_fraction_theta_full 0.918
_diffrn_measured_fraction_theta_max 0.918
_diffrn_measurement_device '95mm CCD camera on \k-goniostat'
_diffrn_measurement_device_type KappaCCD
_diffrn_measurement_method 'CCD rotation images, thick slices'
_diffrn_orient_matrix_type 'by Bruker AXS Collect from scalepack cell'
_diffrn_orient_matrix_UB_11 0.435979E-1
_diffrn_orient_matrix_UB_12 0.250839E-1
_diffrn_orient_matrix_UB_13 -0.10613E-1
_diffrn_orient_matrix_UB_21 -0.314178E-1
_diffrn_orient_matrix_UB_22 0.42987E-1
_diffrn_orient_matrix_UB_23 -0.291764E-1
_diffrn_orient_matrix_UB_31 0.30619E-2
_diffrn_orient_matrix_UB_32 0.839188E-1
_diffrn_orient_matrix_UB_33 0.181178E-1
_diffrn_radiation_monochromator graphite
_diffrn_radiation_probe x-ray
_diffrn_radiation_type MoK\a
_diffrn_radiation_wavelength 0.71073
_diffrn_reflns_av_R_equivalents 0.0793
_diffrn_reflns_av_unetI/netI 0.088
_diffrn_reflns_limit_h_max 23
_diffrn_reflns_limit_h_min -24
_diffrn_reflns_limit_k_max 11
_diffrn_reflns_limit_k_min -13
_diffrn_reflns_limit_l_max 38
_diffrn_reflns_limit_l_min -37
_diffrn_reflns_number 20160
_diffrn_reflns_theta_full 28.16
_diffrn_reflns_theta_max 28.16
_diffrn_reflns_theta_min 2.19
_diffrn_source 'Enraf Nonius FR590'
_exptl_absorpt_coefficient_mu 7.108
_exptl_absorpt_correction_T_max 0.6681
_exptl_absorpt_correction_T_min 0.5829
_exptl_absorpt_correction_type multi-scan
_exptl_absorpt_process_details
;
        [c.f. r.h. blessing, acta cryst. (1995), a51, 33-38]
;
_exptl_crystal_colour yellow
_exptl_crystal_density_diffrn 2.28
_exptl_crystal_description plate
_exptl_crystal_F_000 3568
_exptl_crystal_size_max 0.1
_exptl_crystal_size_mid 0.05
_exptl_crystal_size_min 0.05
_refine_diff_density_max 1.276
_refine_diff_density_min -1.065
_refine_diff_density_rms 0.2
_refine_ls_extinction_method none
_refine_ls_goodness_of_fit_ref 1.02
_refine_ls_hydrogen_treatment riding
_refine_ls_matrix_type full
_refine_ls_number_parameters 343
_refine_ls_number_reflns 6193
_refine_ls_number_restraints 104
_refine_ls_restrained_S_all 1.013
_refine_ls_R_factor_all 0.0916
_refine_ls_R_factor_gt 0.0461
_refine_ls_shift/su_max 0.003
_refine_ls_shift/su_mean 0
_refine_ls_structure_factor_coef Fsqd
_refine_ls_weighting_details 'calc w=1/[\s^2^(Fo^2^)+(0.0257P)^2^+5.2396P] where P=(Fo^2^+2Fc^2^)/3'
_refine_ls_weighting_scheme calc
_refine_ls_wR_factor_gt 0.0713
_refine_ls_wR_factor_ref 0.0814
_reflns_number_gt 4223
_reflns_number_total 6193
_reflns_threshold_expression >2sigma(I)
_cod_data_source_file ic102550z_si_001_2.cif
_cod_data_source_block multiscan
_cod_database_code 4325729

loop_
_symmetry_equiv_pos_as_xyz
'x, y, z'
'-x, y, -z+1/2'
'x+1/2, y+1/2, z'
'-x+1/2, y+1/2, -z+1/2'
'-x, -y, -z'
'x, -y, z-1/2'
'-x+1/2, -y+1/2, -z'
'x+1/2, -y+1/2, z-1/2'

loop_
_atom_site_label
_atom_site_type_symbol
_atom_site_fract_x
_atom_site_fract_y
_atom_site_fract_z
_atom_site_U_iso_or_equiv
_atom_site_adp_type
_atom_site_occupancy
_atom_site_symmetry_multiplicity
_atom_site_calc_flag
_atom_site_refinement_flags
Au Au 0.597518(13) 0.91360(2) 0.793600(8) 0.01971(8) Uani 1 1 d .
Cu Cu 0.73630(4) 0.89321(7) 0.78824(3) 0.02251(19) Uani 1 1 d .
C1 C 0.5845(3) 1.0231(5) 0.7329(2) 0.0187(14) Uani 1 1 d DU
C2 C 0.5840(2) 1.1599(6) 0.73382(19) 0.0186(14) Uani 1 1 d DU
C3 C 0.5746(3) 1.2386(5) 0.6936(2) 0.0182(14) Uani 1 1 d DU
C4 C 0.5644(3) 1.1795(5) 0.6488(2) 0.0196(14) Uani 1 1 d DU
C5 C 0.5630(3) 1.0440(6) 0.6453(2) 0.0207(14) Uani 1 1 d DU
C6 C 0.5732(3) 0.9700(6) 0.6869(2) 0.0218(15) Uani 1 1 d DU
Cl1 Cl 0.60012(9) 1.23712(15) 0.78967(5) 0.0248(4) Uani 1 1 d D
Cl2 Cl 0.57626(8) 1.40608(15) 0.69772(5) 0.0259(4) Uani 1 1 d D
Cl3 Cl 0.56028(9) 1.27373(16) 0.59843(6) 0.0323(4) Uani 1 1 d D
Cl4 Cl 0.55280(9) 0.97106(17) 0.58993(6) 0.0307(4) Uani 1 1 d D
Cl5 Cl 0.57730(8) 0.79953(15) 0.68188(6) 0.0263(4) Uani 1 1 d D
C11 C 0.6098(3) 0.8068(5) 0.8548(2) 0.0196(14) Uani 1 1 d DU
C12 C 0.6038(3) 0.6705(5) 0.8553(2) 0.0200(14) Uani 1 1 d DU
C13 C 0.6145(3) 0.5950(5) 0.8964(2) 0.0224(14) Uani 1 1 d DU
C14 C 0.6328(3) 0.6563(6) 0.9413(2) 0.0234(15) Uani 1 1 d DU
C15 C 0.6369(3) 0.7920(6) 0.9435(2) 0.0246(15) Uani 1 1 d DU
C16 C 0.6273(3) 0.8626(6) 0.9012(2) 0.0223(15) Uani 1 1 d DU
Cl6 Cl 0.57986(8) 0.59093(15) 0.79994(5) 0.0248(4) Uani 1 1 d D
Cl7 Cl 0.60913(9) 0.42683(15) 0.89376(6) 0.0311(4) Uani 1 1 d D
Cl8 Cl 0.64666(10) 0.56558(16) 0.99316(6) 0.0393(5) Uani 1 1 d D
Cl9 Cl 0.65406(11) 0.86800(17) 0.99888(6) 0.0404(5) Uani 1 1 d D
Cl10 Cl 0.63503(9) 1.03280(15) 0.90521(6) 0.0294(4) Uani 1 1 d D
N20 N 0.7795(3) 1.0070(5) 0.84331(19) 0.0273(14) Uani 1 1 d U
C20 C 0.8084(3) 1.0679(6) 0.8757(2) 0.0229(14) Uani 1 1 d U
C21 C 0.8447(3) 1.1438(6) 0.9172(2) 0.0212(14) Uani 1 1 d DU
C22 C 0.8033(3) 1.2238(5) 0.9388(2) 0.0216(14) Uani 1 1 d DU
H22 H 0.7536 1.2288 0.9262 0.026 Uiso 1 1 calc R
C23 C 0.8366(3) 1.2945(6) 0.9787(2) 0.0257(15) Uani 1 1 d DU
H23 H 0.8097 1.3476 0.9935 0.031 Uiso 1 1 calc R
C24 C 0.9102(3) 1.2867(6) 0.9968(2) 0.0267(16) Uani 1 1 d DU
H24 H 0.9327 1.3355 1.0237 0.032 Uiso 1 1 calc R
C25 C 0.9518(3) 1.2069(6) 0.9754(2) 0.0283(16) Uani 1 1 d DU
H25 H 1.0014 1.2019 0.9883 0.034 Uiso 1 1 calc R
C26 C 0.9189(3) 1.1356(6) 0.9349(2) 0.0249(15) Uani 1 1 d DU
H26 H 0.9459 1.0833 0.9199 0.03 Uiso 1 1 calc R
N31 N 0.7487(2) 0.9874(5) 0.72851(17) 0.0177(12) Uani 1 1 d DU
C32 C 0.7550(3) 1.1166(6) 0.7331(2) 0.0193(14) Uani 1 1 d DU
H32 H 0.7628 1.1499 0.7641 0.023 Uiso 1 1 calc R
N33 N 0.7512(2) 1.2028(5) 0.69811(17) 0.0196(12) Uani 1 1 d DU
C34 C 0.7407(3) 1.1531(6) 0.6537(2) 0.0240(15) Uani 1 1 d DU
H34 H 0.736 1.2097 0.6278 0.029 Uiso 1 1 calc R
C35 C 0.7365(3) 1.0205(6) 0.6454(2) 0.0234(15) Uani 1 1 d DU
H35 H 0.7312 0.9868 0.6148 0.028 Uiso 1 1 calc R
C36 C 0.7404(3) 0.9392(6) 0.6844(2) 0.0227(15) Uani 1 1 d DU
H36 H 0.7371 0.8494 0.6797 0.027 Uiso 1 1 calc R

loop_
_atom_site_aniso_label
_atom_site_aniso_U_11
_atom_site_aniso_U_22
_atom_site_aniso_U_33
_atom_site_aniso_U_23
_atom_site_aniso_U_13
_atom_site_aniso_U_12
Au 0.01988(14) 0.01870(14) 0.02192(13) -0.00267(12) 0.00791(9) -0.00149(12)
Cu 0.0256(4) 0.0179(4) 0.0247(4) -0.0027(3) 0.0079(3) -0.0046(3)
C1 0.012(3) 0.022(3) 0.020(3) 0.002(3) 0.001(3) 0.003(3)
C2 0.016(4) 0.025(3) 0.015(3) -0.006(3) 0.005(3) -0.002(3)
C3 0.014(3) 0.019(3) 0.024(3) -0.005(2) 0.008(3) -0.001(3)
C4 0.012(3) 0.026(3) 0.021(3) -0.001(3) 0.006(3) 0.001(3)
C5 0.018(3) 0.026(3) 0.019(3) -0.006(3) 0.006(3) 0.004(3)
C6 0.023(4) 0.020(3) 0.024(3) -0.003(3) 0.009(3) 0.003(3)
Cl1 0.0307(10) 0.0223(9) 0.0227(8) -0.0070(7) 0.0093(7) -0.0024(7)
Cl2 0.0288(9) 0.0197(9) 0.0288(8) -0.0024(7) 0.0070(7) -0.0009(7)
Cl3 0.0371(11) 0.0347(10) 0.0229(9) 0.0034(8) 0.0041(8) 0.0040(8)
Cl4 0.0337(10) 0.0347(10) 0.0221(8) -0.0080(8) 0.0046(8) 0.0032(8)
Cl5 0.0280(10) 0.0201(9) 0.0299(9) -0.0076(7) 0.0063(7) -0.0012(7)
C11 0.017(3) 0.012(3) 0.029(3) -0.001(3) 0.004(3) -0.003(3)
C12 0.015(3) 0.020(3) 0.027(3) -0.002(3) 0.008(3) -0.002(3)
C13 0.023(3) 0.014(3) 0.030(3) -0.002(3) 0.006(3) -0.004(3)
C14 0.026(4) 0.023(3) 0.022(3) 0.000(3) 0.009(3) -0.009(3)
C15 0.026(4) 0.024(3) 0.026(3) -0.007(3) 0.009(3) -0.004(3)
C16 0.020(4) 0.016(3) 0.029(3) -0.004(3) 0.004(3) -0.007(3)
Cl6 0.0273(9) 0.0207(8) 0.0252(8) -0.0070(7) 0.0050(7) -0.0055(7)
Cl7 0.0394(10) 0.0188(9) 0.0357(9) -0.0002(8) 0.0108(8) -0.0041(8)
Cl8 0.0584(13) 0.0322(11) 0.0293(9) 0.0068(8) 0.0151(9) -0.0049(9)
Cl9 0.0670(14) 0.0317(10) 0.0251(9) -0.0071(8) 0.0167(9) -0.0095(9)
Cl10 0.0447(11) 0.0187(8) 0.0292(9) -0.0074(7) 0.0176(8) -0.0073(8)
N20 0.032(3) 0.025(3) 0.028(3) -0.004(3) 0.012(3) -0.006(3)
C20 0.028(4) 0.019(4) 0.023(3) 0.004(3) 0.009(3) 0.000(3)
C21 0.032(4) 0.014(3) 0.017(3) 0.004(2) 0.006(3) -0.003(3)
C22 0.024(4) 0.016(3) 0.026(3) 0.001(3) 0.008(3) -0.002(3)
C23 0.035(4) 0.016(3) 0.027(4) -0.001(3) 0.010(3) -0.001(3)
C24 0.031(4) 0.022(4) 0.020(3) -0.004(3) -0.004(3) -0.011(3)
C25 0.027(4) 0.029(4) 0.028(4) 0.002(3) 0.005(3) 0.003(3)
C26 0.032(4) 0.017(3) 0.027(3) 0.003(3) 0.010(3) 0.001(3)
N31 0.019(3) 0.013(3) 0.018(3) -0.005(2) 0.000(2) -0.004(2)
C32 0.016(3) 0.021(3) 0.024(3) -0.004(3) 0.010(3) 0.004(3)
N33 0.021(3) 0.017(3) 0.019(3) 0.005(2) 0.003(2) 0.006(2)
C34 0.016(4) 0.032(4) 0.024(3) -0.001(3) 0.007(3) -0.002(3)
C35 0.021(4) 0.026(4) 0.023(3) -0.008(3) 0.005(3) -0.003(3)
C36 0.021(4) 0.020(4) 0.026(3) -0.013(3) 0.003(3) -0.004(3)

loop_
_atom_type_symbol
_atom_type_description
_atom_type_scat_dispersion_real
_atom_type_scat_dispersion_imag
_atom_type_scat_source
C C 0.0033 0.0016 'International Tables Vol C Tables 4.2.6.8 and 6.1.1.4'
H H 0 0 'International Tables Vol C Tables 4.2.6.8 and 6.1.1.4'
Au Au -2.0133 8.8022 'International Tables Vol C Tables 4.2.6.8 and 6.1.1.4'
Cl Cl 0.1484 0.1585 'International Tables Vol C Tables 4.2.6.8 and 6.1.1.4'
Cu Cu 0.3201 1.2651 'International Tables Vol C Tables 4.2.6.8 and 6.1.1.4'
N N 0.0061 0.0033 'International Tables Vol C Tables 4.2.6.8 and 6.1.1.4'

loop_
_geom_angle_atom_site_label_1
_geom_angle_atom_site_label_2
_geom_angle_atom_site_label_3
_geom_angle
_geom_angle_site_symmetry_1
_geom_angle_site_symmetry_3
C11 Au C1 179.0(2) . .
C11 Au Cu 96.68(15) . .
C1 Au Cu 83.92(15) . .
N20 Cu N33 114.7(2) . 4_646
N20 Cu N31 106.4(2) . .
N33 Cu N31 126.5(2) 4_646 .
N20 Cu Au 96.94(16) . .
N33 Cu Au 97.64(14) 4_646 .
N31 Cu Au 110.20(13) . .
C6 C1 C2 114.0(5) . .
C6 C1 Au 123.7(4) . .
C2 C1 Au 122.3(4) . .
C3 C2 C1 124.5(5) . .
C3 C2 Cl1 117.4(4) . .
C1 C2 Cl1 118.0(4) . .
C2 C3 C4 118.6(5) . .
C2 C3 Cl2 121.9(4) . .
C4 C3 Cl2 119.5(4) . .
C5 C4 C3 119.7(6) . .
C5 C4 Cl3 120.1(4) . .
C3 C4 Cl3 120.1(4) . .
C6 C5 C4 119.1(5) . .
C6 C5 Cl4 121.2(4) . .
C4 C5 Cl4 119.6(5) . .
C5 C6 C1 124.0(5) . .
C5 C6 Cl5 118.1(4) . .
C1 C6 Cl5 117.8(5) . .
C12 C11 C16 113.2(5) . .
C12 C11 Au 123.6(4) . .
C16 C11 Au 123.2(4) . .
C13 C12 C11 124.8(5) . .
C13 C12 Cl6 117.8(4) . .
C11 C12 Cl6 117.4(4) . .
C12 C13 C14 119.1(5) . .
C12 C13 Cl7 121.8(4) . .
C14 C13 Cl7 119.0(4) . .
C15 C14 C13 119.1(5) . .
C15 C14 Cl8 120.4(4) . .
C13 C14 Cl8 120.4(4) . .
C16 C15 C14 119.2(5) . .
C16 C15 Cl9 121.7(5) . .
C14 C15 Cl9 119.1(5) . .
C15 C16 C11 124.4(5) . .
C15 C16 Cl10 118.2(5) . .
C11 C16 Cl10 117.5(5) . .
C20 N20 Cu 175.5(5) . .
N20 C20 C21 179.2(7) . .
C26 C21 C22 121.6(6) . .
C26 C21 C20 120.0(6) . .
C22 C21 C20 118.4(6) . .
C23 C22 C21 119.2(6) . .
C23 C22 H22 120.4 . .
C21 C22 H22 120.4 . .
C22 C23 C24 119.7(6) . .
C22 C23 H23 120.2 . .
C24 C23 H23 120.2 . .
C23 C24 C25 121.4(6) . .
C23 C24 H24 119.3 . .
C25 C24 H24 119.3 . .
C26 C25 C24 119.5(6) . .
C26 C25 H25 120.2 . .
C24 C25 H25 120.2 . .
C25 C26 C21 118.6(6) . .
C25 C26 H26 120.7 . .
C21 C26 H26 120.7 . .
C32 N31 C36 116.6(5) . .
C32 N31 Cu 114.4(4) . .
C36 N31 Cu 128.1(4) . .
N33 C32 N31 126.8(6) . .
N33 C32 H32 116.6 . .
N31 C32 H32 116.6 . .
C32 N33 C34 115.9(5) . .
C32 N33 Cu 121.4(4) . 4_656
C34 N33 Cu 122.6(4) . 4_656
N33 C34 C35 121.6(6) . .
N33 C34 H34 119.2 . .
C35 C34 H34 119.2 . .
C34 C35 C36 117.8(6) . .
C34 C35 H35 121.1 . .
C36 C35 H35 121.1 . .
N31 C36 C35 121.2(6) . .
N31 C36 H36 119.4 . .
C35 C36 H36 119.4 . .

loop_
_geom_bond_atom_site_label_1
_geom_bond_atom_site_label_2
_geom_bond_distance
_geom_bond_site_symmetry_2
Au C11 2.037(6) .
Au C1 2.038(6) .
Au Cu 2.7255(8) .
Cu N20 1.969(5) .
Cu N33 1.993(5) 4_646
Cu N31 2.043(5) .
C1 C6 1.397(7) .
C1 C2 1.402(7) .
C2 C3 1.384(7) .
C2 Cl1 1.747(5) .
C3 C4 1.395(7) .
C3 Cl2 1.721(6) .
C4 C5 1.392(7) .
C4 Cl3 1.728(6) .
C5 C6 1.390(7) .
C5 Cl4 1.726(6) .
C6 Cl5 1.756(6) .
C11 C12 1.402(7) .
C11 C16 1.412(7) .
C12 C13 1.384(7) .
C12 Cl6 1.743(6) .
C13 C14 1.400(7) .
C13 Cl7 1.728(6) .
C14 C15 1.394(7) .
C14 Cl8 1.720(6) .
C15 C16 1.388(8) .
C15 Cl9 1.729(6) .
C16 Cl10 1.752(6) .
N20 C20 1.139(7) .
C20 C21 1.444(8) .
C21 C26 1.388(7) .
C21 C22 1.400(7) .
C22 C23 1.368(7) .
C22 H22 0.93 .
C23 C24 1.378(7) .
C23 H23 0.93 .
C24 C25 1.396(8) .
C24 H24 0.93 .
C25 C26 1.381(8) .
C25 H25 0.93 .
C26 H26 0.93 .
N31 C32 1.333(7) .
N31 C36 1.335(7) .
C32 N33 1.329(7) .
C32 H32 0.93 .
N33 C34 1.344(7) .
N33 Cu 1.993(5) 4_656
C34 C35 1.378(8) .
C34 H34 0.93 .
C35 C36 1.385(8) .
C35 H35 0.93 .
C36 H36 0.93 .
